data_7000888
loop_
_publ_author_name
'Bai, Zheng-Shuai'
'Xu, Jing'
'Okamura, Taka-aki'
'Chen, Man-Sheng'
'Sun, Wei-Yin'
'Ueyama, Norikazu'

_publ_section_title
;
 Novel dense organic--lanthanide hybrid architectures: syntheses,
 structures and magnetic properties
;
_journal_issue 14
_journal_name_full 'Dalton Transactions'
_journal_page_first 2528
_journal_page_last 2539
_journal_paper_doi 10.1039/b816205k
_journal_year 2009
_chemical_formula_moiety 'C42 H28 Ho4 N6 O32 '
_chemical_formula_sum 'C42 H28 Ho4 N6 O32'
_chemical_formula_weight 1788.42
_chemical_name_systematic
;
[Ho4(BPTCA)3(OH2)8]
;
_space_group_IT_number 15
_symmetry_cell_setting monoclinic
_symmetry_Int_Tables_number 15
_symmetry_space_group_name_Hall '-C 2yc'
_symmetry_space_group_name_H-M 'C 1 2/c 1'
_atom_sites_solution_hydrogens geom
_atom_sites_solution_primary direct
_atom_sites_solution_secondary difmap
_audit_creation_method SHELXL-97
_cell_angle_alpha 90.00
_cell_angle_beta 105.283(10)
_cell_angle_gamma 90.00
_cell_formula_units_Z 4
_cell_length_a 12.126(2)
_cell_length_b 22.270(5)
_cell_length_c 21.568(5)
_cell_measurement_reflns_used 12352
_cell_measurement_temperature 200(2)
_cell_measurement_theta_max 27.6
_cell_measurement_theta_min 3.1
_cell_volume 5618(2)
_computing_structure_refinement 'SHELXL-97 (Sheldrick, 2008)'
_computing_structure_solution 'SHELXS-97 (Sheldrick, 1997)'
_diffrn_ambient_temperature 200(2)
_diffrn_detector_area_resol_mean 10.00
_diffrn_measured_fraction_theta_full 0.998
_diffrn_measured_fraction_theta_max 0.998
_diffrn_measurement_device_type 'Rigaku RAXIS-RAPID Imaging Plate'
_diffrn_measurement_method \w
_diffrn_radiation_monochromator graphite
_diffrn_radiation_source 'fine-focus sealed tube'
_diffrn_radiation_type MoK\a
_diffrn_radiation_wavelength 0.71075
_diffrn_reflns_av_R_equivalents 0.0659
_diffrn_reflns_av_sigmaI/netI 0.0502
_diffrn_reflns_limit_h_max 13
_diffrn_reflns_limit_h_min -14
_diffrn_reflns_limit_k_max 26
_diffrn_reflns_limit_k_min -26
_diffrn_reflns_limit_l_max 25
_diffrn_reflns_limit_l_min -25
_diffrn_reflns_number 21062
_diffrn_reflns_theta_full 25.00
_diffrn_reflns_theta_max 25.00
_diffrn_reflns_theta_min 3.08
_exptl_absorpt_coefficient_mu 5.671
_exptl_absorpt_correction_T_max 0.893
_exptl_absorpt_correction_T_min 0.446
_exptl_absorpt_correction_type multi-scan
_exptl_absorpt_process_details '(Higashi, 1995)'
_exptl_crystal_colour colorless
_exptl_crystal_density_diffrn 2.114
_exptl_crystal_density_method 'not measured'
_exptl_crystal_description platelet
_exptl_crystal_F_000 3384
_exptl_crystal_size_max 0.200
_exptl_crystal_size_mid 0.120
_exptl_crystal_size_min 0.020
_refine_diff_density_max 6.499
_refine_diff_density_min -8.333
_refine_diff_density_rms 0.377
_refine_ls_extinction_method none
_refine_ls_goodness_of_fit_ref 1.093
_refine_ls_hydrogen_treatment constr
_refine_ls_matrix_type full
_refine_ls_number_parameters 352
_refine_ls_number_reflns 4942
_refine_ls_number_restraints 50
_refine_ls_restrained_S_all 1.109
_refine_ls_R_factor_all 0.1331
_refine_ls_R_factor_gt 0.1114
_refine_ls_shift/su_max 0.002
_refine_ls_shift/su_mean 0.000
_refine_ls_structure_factor_coef Fsqd
_refine_ls_weighting_details 'calc w=1/[\s^2^(Fo^2^)+(0.0868P)^2^+843.9507P] where P=(Fo^2^+2Fc^2^)/3'
_refine_ls_weighting_scheme calc
_refine_ls_wR_factor_gt 0.2562
_refine_ls_wR_factor_ref 0.2720
_reflns_number_gt 3838
_reflns_number_total 4942
_reflns_threshold_expression >2\s(I)
_cod_data_source_file b816205k.txt
_cod_data_source_block 6-sq
_cod_original_sg_symbol_H-M 'C 2/c'
_cod_database_code 7000888

loop_
_symmetry_equiv_pos_as_xyz
'x, y, z'
'-x, y, -z+1/2'
'x+1/2, y+1/2, z'
'-x+1/2, y+1/2, -z+1/2'
'-x, -y, -z'
'x, -y, z-1/2'
'-x+1/2, -y+1/2, -z'
'x+1/2, -y+1/2, z-1/2'

loop_
_atom_site_label
_atom_site_type_symbol
_atom_site_fract_x
_atom_site_fract_y
_atom_site_fract_z
_atom_site_U_iso_or_equiv
_atom_site_adp_type
_atom_site_occupancy
_atom_site_symmetry_multiplicity
_atom_site_calc_flag
_atom_site_refinement_flags
_atom_site_disorder_assembly
_atom_site_disorder_group
Ho1 Ho 0.0000 0.21487(6) 0.2500 0.0388(4) Uani 1 2 d S . .
Ho2 Ho 0.5000 0.25307(6) 0.2500 0.0358(4) Uani 1 2 d S . .
Ho3 Ho 0.13960(10) 0.63041(9) 0.52566(6) 0.0785(6) Uani 1 1 d U . .
O1 O 0.6440(13) 0.3248(8) 0.3020(7) 0.046(4) Uani 1 1 d . . .
O2 O 0.7154(12) 0.3885(6) 0.3819(6) 0.035(3) Uani 1 1 d . . .
O3 O 0.326(2) 0.2257(9) 0.2743(11) 0.077(4) Uani 1 1 d . . .
O4 O 0.176(3) 0.2548(14) 0.3100(12) 0.122(8) Uani 1 1 d . . .
O5 O 0.3012(14) 0.6573(8) 0.4893(8) 0.050(4) Uani 1 1 d . . .
O6 O 0.408(3) 0.6393(10) 0.4230(15) 0.145(15) Uani 1 1 d . . .
O7 O 0.0565(19) 0.5453(9) 0.5336(10) 0.077(4) Uani 1 1 d D . .
O8 O 0.160(3) 0.4533(12) 0.5815(11) 0.122(8) Uani 1 1 d D . .
O9 O -0.0423(17) 0.2634(9) 0.3426(8) 0.060(5) Uani 1 1 d . . .
O10 O -0.0358(16) 0.3453(11) 0.4041(8) 0.075(6) Uani 1 1 d . . .
O11 O 0.0749(15) 0.7070(7) 0.3525(7) 0.055(5) Uani 1 1 d . . .
O12 O 0.0871(19) 0.6252(9) 0.4148(10) 0.081(7) Uani 1 1 d . . .
O13 O 0.1473(17) 0.1565(9) 0.2173(11) 0.081(7) Uani 1 1 d . . .
O14 O 0.0781(18) 0.1443(9) 0.3367(11) 0.078(6) Uani 1 1 d . . .
O15 O 0.190(3) 0.7269(12) 0.5622(16) 0.146(13) Uani 1 1 d U . .
O16 O -0.057(5) 0.662(3) 0.470(2) 0.24(2) Uani 1 1 d U . .
N11 N 0.4492(15) 0.3164(7) 0.3307(7) 0.033(4) Uani 1 1 d . . .
N21 N 0.2446(16) 0.5446(10) 0.4938(8) 0.045(5) Uani 1 1 d . . .
C5 C -0.036(2) 0.3187(14) 0.3523(12) 0.057(7) Uani 1 1 d . . .
C6 C 0.069(2) 0.6523(12) 0.3614(12) 0.058(7) Uani 1 1 d . . .
C1 C 0.6368(16) 0.3585(9) 0.3478(9) 0.031(4) Uani 1 1 d D . .
C12 C 0.5179(16) 0.3605(8) 0.3599(9) 0.033(5) Uani 1 1 d D . .
C13 C 0.4840(16) 0.4044(8) 0.3948(9) 0.035(5) Uani 1 1 d D . .
H1 H 0.5361 0.4350 0.4144 0.035 Uiso 1 1 calc R . .
C14 C 0.3728(16) 0.4044(9) 0.4016(9) 0.036(5) Uani 1 1 d D . .
C15 C 0.3036(18) 0.3551(8) 0.3747(10) 0.038(5) Uani 1 1 d D . .
H2 H 0.2289 0.3511 0.3804 0.038 Uiso 1 1 calc R . .
C16 C 0.3450(18) 0.3129(8) 0.3403(9) 0.036(5) Uani 1 1 d D . .
C2 C 0.2790(19) 0.2588(9) 0.3044(10) 0.040(5) Uani 1 1 d DU . .
C3 C 0.348(3) 0.6233(12) 0.457(2) 0.103(9) Uani 1 1 d DU . .
C22 C 0.317(2) 0.5567(11) 0.4586(14) 0.067(6) Uani 1 1 d D . .
C23 C 0.362(2) 0.5118(9) 0.4297(14) 0.061(5) Uani 1 1 d D . .
H3 H 0.4147 0.5211 0.4052 0.061 Uiso 1 1 calc R . .
C24 C 0.3313(18) 0.4521(10) 0.4360(10) 0.047(6) Uani 1 1 d D . .
C25 C 0.253(2) 0.4426(10) 0.4734(13) 0.061(5) Uani 1 1 d D . .
H4 H 0.2308 0.4030 0.4810 0.061 Uiso 1 1 calc R . .
C26 C 0.210(2) 0.4907(12) 0.4985(14) 0.067(6) Uani 1 1 d D . .
C4 C 0.1296(17) 0.5000(9) 0.5418(11) 0.103(9) Uani 1 1 d D . .
N31 N 0.0000 0.3274(11) 0.2500 0.044(6) Uani 1 2 d SD . .
C32 C -0.016(2) 0.3579(9) 0.2993(10) 0.046(6) Uani 1 1 d D . .
C33 C -0.019(2) 0.4189(10) 0.3000(14) 0.068(8) Uani 1 1 d D . .
H5 H -0.0339 0.4392 0.3356 0.068 Uiso 1 1 calc R . .
C34 C 0.0000 0.4512(12) 0.2500 0.061(11) Uani 1 2 d SD . .
N41 N 0.0000 0.6424(10) 0.2500 0.052(8) Uani 1 2 d SD . .
C42 C 0.030(2) 0.6114(9) 0.3039(11) 0.057(7) Uani 1 1 d D . .
C43 C 0.030(3) 0.5506(10) 0.3059(13) 0.075(10) Uani 1 1 d D . .
H6 H 0.0515 0.5303 0.3461 0.075 Uiso 1 1 calc R . .
C44 C 0.0000 0.5188(13) 0.2500 0.074(14) Uani 1 2 d SD . .

loop_
_atom_site_aniso_label
_atom_site_aniso_U_11
_atom_site_aniso_U_22
_atom_site_aniso_U_33
_atom_site_aniso_U_23
_atom_site_aniso_U_13
_atom_site_aniso_U_12
Ho1 0.0512(9) 0.0336(8) 0.0416(8) 0.000 0.0298(7) 0.000
Ho2 0.0463(8) 0.0387(8) 0.0205(6) 0.000 0.0051(6) 0.000
Ho3 0.0316(6) 0.1682(17) 0.0373(7) -0.0471(8) 0.0116(5) 0.0093(8)
O1 0.050(9) 0.063(10) 0.031(8) -0.006(7) 0.020(7) -0.001(8)
O2 0.043(8) 0.035(8) 0.027(7) 0.006(6) 0.008(6) 0.006(7)
O3 0.104(12) 0.062(9) 0.087(11) 0.001(8) 0.066(10) 0.007(8)
O4 0.17(2) 0.140(17) 0.074(12) -0.046(12) 0.059(13) -0.050(16)
O5 0.054(10) 0.057(10) 0.051(10) 0.010(8) 0.037(8) 0.026(8)
O6 0.29(4) 0.053(13) 0.17(3) 0.022(15) 0.21(3) 0.013(18)
O7 0.104(12) 0.062(9) 0.087(11) 0.001(8) 0.066(10) 0.007(8)
O8 0.17(2) 0.140(17) 0.074(12) -0.046(12) 0.059(13) -0.050(16)
O9 0.080(13) 0.068(12) 0.049(10) 0.003(9) 0.050(10) 0.004(10)
O10 0.062(11) 0.133(19) 0.040(10) -0.026(11) 0.034(9) 0.013(12)
O11 0.073(12) 0.043(9) 0.033(8) 0.016(7) -0.013(8) -0.016(8)
O12 0.095(16) 0.067(13) 0.060(12) 0.021(11) -0.014(11) -0.024(12)
O13 0.063(12) 0.069(13) 0.110(17) -0.044(13) 0.020(12) 0.011(10)
O14 0.074(14) 0.062(12) 0.097(16) 0.017(11) 0.022(12) -0.002(11)
O15 0.25(3) 0.090(17) 0.17(2) 0.048(17) 0.17(2) 0.081(19)
O16 0.25(4) 0.26(4) 0.19(3) -0.03(3) 0.04(3) 0.11(3)
N11 0.043(10) 0.034(9) 0.015(7) -0.004(7) -0.001(7) -0.012(8)
N21 0.046(11) 0.066(13) 0.031(9) -0.018(9) 0.025(8) -0.013(10)
C5 0.057(16) 0.08(2) 0.048(15) 0.017(14) 0.032(13) 0.012(14)
C6 0.051(15) 0.060(17) 0.045(14) 0.010(13) -0.019(12) -0.009(13)
C1 0.037(11) 0.040(11) 0.019(9) 0.004(8) 0.014(8) 0.004(9)
C12 0.040(11) 0.033(11) 0.027(10) 0.007(8) 0.008(9) 0.016(9)
C13 0.037(11) 0.030(10) 0.035(11) 0.002(9) 0.006(9) -0.002(9)
C14 0.041(12) 0.038(11) 0.026(10) -0.008(9) 0.004(9) -0.001(10)
C15 0.052(13) 0.034(11) 0.033(11) -0.003(9) 0.018(10) -0.002(10)
C16 0.056(14) 0.032(11) 0.022(10) -0.005(8) 0.014(9) -0.010(10)
C2 0.046(9) 0.044(9) 0.033(8) 0.019(7) 0.014(7) -0.007(7)
C3 0.112(16) 0.091(14) 0.131(16) 0.048(13) 0.076(14) 0.008(12)
C22 0.077(13) 0.079(14) 0.063(12) -0.001(11) 0.052(11) -0.010(12)
C23 0.085(14) 0.046(10) 0.076(13) 0.005(9) 0.063(12) -0.008(10)
C24 0.035(11) 0.075(17) 0.032(11) -0.015(11) 0.012(9) -0.009(12)
C25 0.085(14) 0.046(10) 0.076(13) 0.005(9) 0.063(12) -0.008(10)
C26 0.077(13) 0.079(14) 0.063(12) -0.001(11) 0.052(11) -0.010(12)
C4 0.112(16) 0.091(14) 0.131(16) 0.048(13) 0.076(14) 0.008(12)
N31 0.051(16) 0.048(16) 0.042(15) 0.000 0.029(13) 0.000
C32 0.061(15) 0.044(13) 0.043(13) -0.003(10) 0.032(12) 0.005(11)
C33 0.064(18) 0.048(16) 0.09(2) -0.019(15) 0.022(16) 0.013(14)
C34 0.07(2) 0.013(15) 0.11(3) 0.000 0.03(2) 0.000
N41 0.07(2) 0.019(12) 0.057(18) 0.000 -0.003(15) 0.000
C42 0.070(17) 0.030(12) 0.057(15) 0.002(11) -0.010(13) -0.002(12)
C43 0.08(2) 0.039(14) 0.08(2) 0.012(14) -0.031(16) -0.008(14)
C44 0.08(3) 0.024(17) 0.09(3) 0.000 -0.02(2) 0.000

loop_
_atom_type_symbol
_atom_type_description
_atom_type_scat_dispersion_real
_atom_type_scat_dispersion_imag
_atom_type_scat_source
Ho Ho -0.2175 4.6783 'International Tables Vol C Tables 4.2.6.8 and 6.1.1.4'
O O 0.0106 0.0060 'International Tables Vol C Tables 4.2.6.8 and 6.1.1.4'
N N 0.0061 0.0033 'International Tables Vol C Tables 4.2.6.8 and 6.1.1.4'
C C 0.0033 0.0016 'International Tables Vol C Tables 4.2.6.8 and 6.1.1.4'
H H 0.0000 0.0000 'International Tables Vol C Tables 4.2.6.8 and 6.1.1.4'

loop_
_geom_angle_atom_site_label_1
_geom_angle_atom_site_label_2
_geom_angle_atom_site_label_3
_geom_angle
_geom_angle_site_symmetry_1
_geom_angle_site_symmetry_3
_geom_angle_publ_flag
O4 Ho1 O4 135.8(17) . 2 ?
O4 Ho1 O14 140.9(9) . 2 ?
O4 Ho1 O14 73.1(9) 2 2 ?
O4 Ho1 O14 73.1(9) . . ?
O4 Ho1 O14 140.9(9) 2 . ?
O14 Ho1 O14 99.6(11) 2 . ?
O4 Ho1 O9 85.8(8) . 2 ?
O4 Ho1 O9 74.9(8) 2 2 ?
O14 Ho1 O9 77.3(7) 2 2 ?
O14 Ho1 O9 142.3(7) . 2 ?
O4 Ho1 O9 74.9(8) . . ?
O4 Ho1 O9 85.8(8) 2 . ?
O14 Ho1 O9 142.3(7) 2 . ?
O14 Ho1 O9 77.3(7) . . ?
O9 Ho1 O9 127.4(9) 2 . ?
O4 Ho1 O13 74.6(9) . . ?
O4 Ho1 O13 131.6(8) 2 . ?
O14 Ho1 O13 66.6(7) 2 . ?
O14 Ho1 O13 73.4(8) . . ?
O9 Ho1 O13 71.0(7) 2 . ?
O9 Ho1 O13 142.6(7) . . ?
O4 Ho1 O13 131.6(8) . 2 ?
O4 Ho1 O13 74.6(9) 2 2 ?
O14 Ho1 O13 73.4(8) 2 2 ?
O14 Ho1 O13 66.6(7) . 2 ?
O9 Ho1 O13 142.6(7) 2 2 ?
O9 Ho1 O13 71.0(8) . 2 ?
O13 Ho1 O13 116.2(11) . 2 ?
O4 Ho1 N31 67.9(8) . . ?
O4 Ho1 N31 67.9(8) 2 . ?
O14 Ho1 N31 130.2(5) 2 . ?
O14 Ho1 N31 130.2(5) . . ?
O9 Ho1 N31 63.7(4) 2 . ?
O9 Ho1 N31 63.7(4) . . ?
O13 Ho1 N31 121.9(5) . . ?
O13 Ho1 N31 121.9(5) 2 . ?
O3 Ho2 O3 150.4(10) . 2_655 ?
O3 Ho2 O11 87.2(7) . 4_545 ?
O3 Ho2 O11 80.2(7) 2_655 4_545 ?
O3 Ho2 O11 80.2(7) . 3_545 ?
O3 Ho2 O11 87.2(7) 2_655 3_545 ?
O11 Ho2 O11 129.1(8) 4_545 3_545 ?
O3 Ho2 O1 72.4(6) . 2_655 ?
O3 Ho2 O1 129.8(6) 2_655 2_655 ?
O11 Ho2 O1 78.6(5) 4_545 2_655 ?
O11 Ho2 O1 140.0(6) 3_545 2_655 ?
O3 Ho2 O1 129.8(6) . . ?
O3 Ho2 O1 72.4(6) 2_655 . ?
O11 Ho2 O1 140.0(6) 4_545 . ?
O11 Ho2 O1 78.6(5) 3_545 . ?
O1 Ho2 O1 97.1(8) 2_655 . ?
O3 Ho2 N11 135.1(7) . 2_655 ?
O3 Ho2 N11 65.6(6) 2_655 2_655 ?
O11 Ho2 N11 72.2(6) 4_545 2_655 ?
O11 Ho2 N11 143.3(6) 3_545 2_655 ?
O1 Ho2 N11 64.8(5) 2_655 2_655 ?
O1 Ho2 N11 70.2(5) . 2_655 ?
O3 Ho2 N11 65.6(6) . . ?
O3 Ho2 N11 135.1(7) 2_655 . ?
O11 Ho2 N11 143.3(6) 4_545 . ?
O11 Ho2 N11 72.2(6) 3_545 . ?
O1 Ho2 N11 70.2(5) 2_655 . ?
O1 Ho2 N11 64.8(5) . . ?
N11 Ho2 N11 109.4(8) 2_655 . ?
O3 Ho2 N41 75.2(5) . 3_545 ?
O3 Ho2 N41 75.2(5) 2_655 3_545 ?
O11 Ho2 N41 64.6(4) 4_545 3_545 ?
O11 Ho2 N41 64.6(4) 3_545 3_545 ?
O1 Ho2 N41 131.4(4) 2_655 3_545 ?
O1 Ho2 N41 131.4(4) . 3_545 ?
N11 Ho2 N41 125.3(4) 2_655 3_545 ?
N11 Ho2 N41 125.3(4) . 3_545 ?
O7 Ho3 O10 78.8(8) . 5_566 ?
O7 Ho3 O12 91.7(8) . . ?
O10 Ho3 O12 130.7(8) 5_566 . ?
O7 Ho3 O15 150.3(7) . . ?
O10 Ho3 O15 72.2(8) 5_566 . ?
O12 Ho3 O15 112.0(9) . . ?
O7 Ho3 O2 92.1(7) . 5_666 ?
O10 Ho3 O2 84.2(6) 5_566 5_666 ?
O12 Ho3 O2 145.0(7) . 5_666 ?
O15 Ho3 O2 78.7(10) . 5_666 ?
O7 Ho3 O5 133.3(6) . . ?
O10 Ho3 O5 144.2(7) 5_566 . ?
O12 Ho3 O5 72.3(7) . . ?
O15 Ho3 O5 73.3(7) . . ?
O2 Ho3 O5 79.9(5) 5_666 . ?
O7 Ho3 O16 82.9(16) . . ?
O10 Ho3 O16 67.8(12) 5_566 . ?
O12 Ho3 O16 62.9(13) . . ?
O15 Ho3 O16 92.1(16) . . ?
O2 Ho3 O16 152.0(12) 5_666 . ?
O5 Ho3 O16 123.0(15) . . ?
O7 Ho3 N21 68.5(7) . . ?
O10 Ho3 N21 141.2(8) 5_566 . ?
O12 Ho3 N21 72.3(7) . . ?
O15 Ho3 N21 134.3(9) . . ?
O2 Ho3 N21 76.8(6) 5_666 . ?
O5 Ho3 N21 64.9(6) . . ?
O16 Ho3 N21 125.5(12) . . ?
O7 Ho3 C4 24.8(5) . . ?
O10 Ho3 C4 96.3(8) 5_566 . ?
O12 Ho3 C4 93.7(7) . . ?
O15 Ho3 C4 153.5(9) . . ?
O2 Ho3 C4 76.3(5) 5_666 . ?
O5 Ho3 C4 110.7(6) . . ?
O16 Ho3 C4 105.8(15) . . ?
N21 Ho3 C4 46.6(6) . . ?
C1 O1 Ho2 124.5(13) . . ?
C1 O2 Ho3 134.8(13) . 5_666 ?
C2 O3 Ho2 121.9(17) . . ?
C2 O4 Ho1 137.3(18) . . ?
C3 O5 Ho3 124.3(18) . . ?
C4 O7 Ho3 111.5(13) . . ?
C5 O9 Ho1 124.1(15) . . ?
C5 O10 Ho3 145.7(19) . 5_566 ?
C6 O11 Ho2 122.9(15) . 3_455 ?
C6 O12 Ho3 148.3(19) . . ?
C12 N11 C16 118.0(16) . . ?
C12 N11 Ho2 121.2(13) . . ?
C16 N11 Ho2 120.1(11) . . ?
C26 N21 C22 121(2) . . ?
C26 N21 Ho3 119.7(14) . . ?
C22 N21 Ho3 117.7(16) . . ?
O9 C5 O10 127(2) . . ?
O9 C5 C32 117(2) . . ?
O10 C5 C32 116(3) . . ?
O11 C6 O12 127(3) . . ?
O11 C6 C42 119(2) . . ?
O12 C6 C42 114(2) . . ?
O2 C1 O1 125.9(18) . . ?
O2 C1 C12 119.7(16) . . ?
O1 C1 C12 114.4(17) . . ?
N11 C12 C13 123.2(18) . . ?
N11 C12 C1 113.4(16) . . ?
C13 C12 C1 123.3(17) . . ?
C12 C13 C14 120.0(17) . . ?
C12 C13 H1 120.0 . . ?
C14 C13 H1 120.0 . . ?
C13 C14 C15 116.3(17) . . ?
C13 C14 C24 121.8(15) . . ?
C15 C14 C24 121.9(16) . . ?
C16 C15 C14 119.5(18) . . ?
C16 C15 H2 120.2 . . ?
C14 C15 H2 120.2 . . ?
N11 C16 C15 122.6(17) . . ?
N11 C16 C2 111.0(16) . . ?
C15 C16 C2 126.3(18) . . ?
O3 C2 O4 128(2) . . ?
O3 C2 C16 119(2) . . ?
O4 C2 C16 113(2) . . ?
O6 C3 O5 126(3) . . ?
O6 C3 C22 119(3) . . ?
O5 C3 C22 115(2) . . ?
N21 C22 C23 121(2) . . ?
N21 C22 C3 114(2) . . ?
C23 C22 C3 125(2) . . ?
C22 C23 C24 120.2(18) . . ?
C22 C23 H3 119.9 . . ?
C24 C23 H3 119.9 . . ?
C23 C24 C25 115.9(18) . . ?
C23 C24 C14 120.4(16) . . ?
C25 C24 C14 123.6(17) . . ?
C26 C25 C24 119.5(19) . . ?
C26 C25 H4 120.3 . . ?
C24 C25 H4 120.3 . . ?
N21 C26 C25 122.4(19) . . ?
N21 C26 C4 101.2(18) . . ?
C25 C26 C4 136(2) . . ?
O7 C4 O8 138(3) . . ?
O7 C4 C26 122(2) . . ?
O8 C4 C26 100(2) . . ?
O7 C4 Ho3 43.6(10) . . ?
O8 C4 Ho3 146.6(11) . . ?
C26 C4 Ho3 90.5(14) . . ?
C32 N31 C32 118(3) 2 . ?
C32 N31 Ho1 121.0(13) 2 . ?
C32 N31 Ho1 121.0(13) . . ?
N31 C32 C33 122(2) . . ?
N31 C32 C5 114(2) . . ?
C33 C32 C5 124(2) . . ?
C32 C33 C34 121(2) . . ?
C32 C33 H5 119.7 . . ?
C34 C33 H5 119.7 . . ?
C33 C34 C33 116(3) . 2 ?
C33 C34 C44 121.8(14) . . ?
C33 C34 C44 121.8(14) 2 . ?
C42 N41 C42 117(2) 2 . ?
C42 N41 Ho2 121.6(12) 2 3_455 ?
C42 N41 Ho2 121.6(12) . 3_455 ?
N41 C42 C43 123(2) . . ?
N41 C42 C6 111.3(18) . . ?
C43 C42 C6 125(2) . . ?
C42 C43 C44 119(2) . . ?
C42 C43 H6 120.3 . . ?
C44 C43 H6 120.3 . . ?
C43 C44 C43 117(3) 2 . ?
C43 C44 C34 121.3(14) 2 . ?
C43 C44 C34 121.3(14) . . ?

loop_
_geom_bond_atom_site_label_1
_geom_bond_atom_site_label_2
_geom_bond_distance
_geom_bond_site_symmetry_2
_geom_bond_publ_flag
Ho1 O4 2.36(3) . ?
Ho1 O4 2.36(3) 2 ?
Ho1 O14 2.44(2) 2 ?
Ho1 O14 2.44(2) . ?
Ho1 O9 2.441(16) 2 ?
Ho1 O9 2.441(16) . ?
Ho1 O13 2.458(18) . ?
Ho1 O13 2.458(18) 2 ?
Ho1 N31 2.51(2) . ?
Ho2 O3 2.38(2) . ?
Ho2 O3 2.38(2) 2_655 ?
Ho2 O11 2.388(14) 4_545 ?
Ho2 O11 2.388(14) 3_545 ?
Ho2 O1 2.414(16) 2_655 ?
Ho2 O1 2.414(16) . ?
Ho2 N11 2.443(16) 2_655 ?
Ho2 N11 2.443(16) . ?
Ho2 N41 2.47(2) 3_545 ?
Ho3 O7 2.17(2) . ?
Ho3 O10 2.275(15) 5_566 ?
Ho3 O12 2.31(2) . ?
Ho3 O15 2.32(3) . ?
Ho3 O2 2.322(14) 5_666 ?
Ho3 O5 2.371(15) . ?
Ho3 O16 2.47(5) . ?
Ho3 N21 2.49(2) . ?
Ho3 C4 2.93(2) . ?
O1 C1 1.26(2) . ?
O2 C1 1.24(2) . ?
O2 Ho3 2.322(14) 5_666 ?
O3 C2 1.22(3) . ?
O4 C2 1.28(4) . ?
O5 C3 1.26(4) . ?
O6 C3 1.21(4) . ?
O7 C4 1.324(18) . ?
O8 C4 1.335(19) . ?
O9 C5 1.25(3) . ?
O10 C5 1.26(3) . ?
O10 Ho3 2.275(15) 5_566 ?
O11 C6 1.24(3) . ?
O11 Ho2 2.388(14) 3_455 ?
O12 C6 1.27(3) . ?
N11 C12 1.33(2) . ?
N11 C16 1.33(3) . ?
N21 C26 1.28(3) . ?
N21 C22 1.34(3) . ?
C5 C32 1.51(3) . ?
C6 C42 1.51(3) . ?
C1 C12 1.53(2) . ?
C12 C13 1.36(2) . ?
C13 C14 1.40(2) . ?
C13 H1 0.9500 . ?
C14 C15 1.41(2) . ?
C14 C24 1.46(3) . ?
C15 C16 1.37(2) . ?
C15 H2 0.9500 . ?
C16 C2 1.54(2) . ?
C3 C22 1.53(3) . ?
C22 C23 1.36(3) . ?
C23 C24 1.40(2) . ?
C23 H3 0.9500 . ?
C24 C25 1.41(2) . ?
C25 C26 1.36(3) . ?
C25 H4 0.9500 . ?
C26 C4 1.53(3) . ?
N31 C32 1.32(2) 2 ?
N31 C32 1.32(2) . ?
C32 C33 1.36(3) . ?
C33 C34 1.36(3) . ?
C33 H5 0.9500 . ?
C34 C33 1.36(3) 2 ?
C34 C44 1.51(4) . ?
N41 C42 1.32(2) 2 ?
N41 C42 1.32(2) . ?
N41 Ho2 2.47(2) 3_455 ?
C42 C43 1.36(3) . ?
C43 C44 1.36(3) . ?
C43 H6 0.9500 . ?
C44 C43 1.36(3) 2 ?

loop_
_geom_torsion_atom_site_label_1
_geom_torsion_atom_site_label_2
_geom_torsion_atom_site_label_3
_geom_torsion_atom_site_label_4
_geom_torsion
_geom_torsion_site_symmetry_1
_geom_torsion_site_symmetry_2
_geom_torsion_site_symmetry_3
_geom_torsion_site_symmetry_4
_geom_torsion_publ_flag
O3 Ho2 O1 C1 -4(2) . . . . ?
O3 Ho2 O1 C1 -161.3(17) 2_655 . . . ?
O11 Ho2 O1 C1 149.8(14) 4_545 . . . ?
O11 Ho2 O1 C1 -70.6(16) 3_545 . . . ?
O1 Ho2 O1 C1 69.1(15) 2_655 . . . ?
N11 Ho2 O1 C1 129.0(17) 2_655 . . . ?
N11 Ho2 O1 C1 5.0(15) . . . . ?
N41 Ho2 O1 C1 -110.9(15) 3_545 . . . ?
O3 Ho2 O3 C2 154(2) 2_655 . . . ?
O11 Ho2 O3 C2 -141(2) 4_545 . . . ?
O11 Ho2 O3 C2 88(2) 3_545 . . . ?
O1 Ho2 O3 C2 -62(2) 2_655 . . . ?
O1 Ho2 O3 C2 22(2) . . . . ?
N11 Ho2 O3 C2 -80(2) 2_655 . . . ?
N11 Ho2 O3 C2 13.5(19) . . . . ?
N41 Ho2 O3 C2 154(2) 3_545 . . . ?
O4 Ho1 O4 C2 -109(4) 2 . . . ?
O14 Ho1 O4 C2 18(4) 2 . . . ?
O14 Ho1 O4 C2 102(4) . . . . ?
O9 Ho1 O4 C2 -46(3) 2 . . . ?
O9 Ho1 O4 C2 -177(4) . . . . ?
O13 Ho1 O4 C2 26(3) . . . . ?
O13 Ho1 O4 C2 137(3) 2 . . . ?
N31 Ho1 O4 C2 -109(4) . . . . ?
O7 Ho3 O5 C3 15(3) . . . . ?
O10 Ho3 O5 C3 163(3) 5_566 . . . ?
O12 Ho3 O5 C3 -60(3) . . . . ?
O15 Ho3 O5 C3 180(3) . . . . ?
O2 Ho3 O5 C3 98(3) 5_666 . . . ?
O16 Ho3 O5 C3 -99(3) . . . . ?
N21 Ho3 O5 C3 18(3) . . . . ?
C4 Ho3 O5 C3 27(3) . . . . ?
O10 Ho3 O7 C4 -133.8(16) 5_566 . . . ?
O12 Ho3 O7 C4 95.1(16) . . . . ?
O15 Ho3 O7 C4 -121(2) . . . . ?
O2 Ho3 O7 C4 -50.1(15) 5_666 . . . ?
O5 Ho3 O7 C4 28.0(19) . . . . ?
O16 Ho3 O7 C4 157.5(18) . . . . ?
N21 Ho3 O7 C4 24.8(14) . . . . ?
O4 Ho1 O9 C5 66(2) . . . . ?
O4 Ho1 O9 C5 -74(2) 2 . . . ?
O14 Ho1 O9 C5 -129(2) 2 . . . ?
O14 Ho1 O9 C5 142(2) . . . . ?
O9 Ho1 O9 C5 -6(2) 2 . . . ?
O13 Ho1 O9 C5 103(2) . . . . ?
O13 Ho1 O9 C5 -149(2) 2 . . . ?
N31 Ho1 O9 C5 -6(2) . . . . ?
O7 Ho3 O12 C6 158(4) . . . . ?
O10 Ho3 O12 C6 82(4) 5_566 . . . ?
O15 Ho3 O12 C6 -3(4) . . . . ?
O2 Ho3 O12 C6 -106(4) 5_666 . . . ?
O5 Ho3 O12 C6 -66(4) . . . . ?
O16 Ho3 O12 C6 77(4) . . . . ?
N21 Ho3 O12 C6 -135(4) . . . . ?
C4 Ho3 O12 C6 -177(4) . . . . ?
O3 Ho2 N11 C12 177.0(16) . . . . ?
O3 Ho2 N11 C12 23.2(18) 2_655 . . . ?
O11 Ho2 N11 C12 -137.4(14) 4_545 . . . ?
O11 Ho2 N11 C12 89.9(15) 3_545 . . . ?
O1 Ho2 N11 C12 -103.9(15) 2_655 . . . ?
O1 Ho2 N11 C12 4.4(13) . . . . ?
N11 Ho2 N11 C12 -51.3(13) 2_655 . . . ?
N41 Ho2 N11 C12 128.7(13) 3_545 . . . ?
O3 Ho2 N11 C16 -12.0(15) . . . . ?
O3 Ho2 N11 C16 -165.8(14) 2_655 . . . ?
O11 Ho2 N11 C16 33.7(19) 4_545 . . . ?
O11 Ho2 N11 C16 -99.0(15) 3_545 . . . ?
O1 Ho2 N11 C16 67.1(15) 2_655 . . . ?
O1 Ho2 N11 C16 175.5(16) . . . . ?
N11 Ho2 N11 C16 119.7(16) 2_655 . . . ?
N41 Ho2 N11 C16 -60.3(16) 3_545 . . . ?
O7 Ho3 N21 C26 -3(2) . . . . ?
O10 Ho3 N21 C26 32(3) 5_566 . . . ?
O12 Ho3 N21 C26 -102(2) . . . . ?
O15 Ho3 N21 C26 154(2) . . . . ?
O2 Ho3 N21 C26 94(2) 5_666 . . . ?
O5 Ho3 N21 C26 179(2) . . . . ?
O16 Ho3 N21 C26 -67(3) . . . . ?
C4 Ho3 N21 C26 10.8(18) . . . . ?
O7 Ho3 N21 C22 161(2) . . . . ?
O10 Ho3 N21 C22 -163.8(19) 5_566 . . . ?
O12 Ho3 N21 C22 62(2) . . . . ?
O15 Ho3 N21 C22 -42(2) . . . . ?
O2 Ho3 N21 C22 -101(2) 5_666 . . . ?
O5 Ho3 N21 C22 -16.1(19) . . . . ?
O16 Ho3 N21 C22 98(3) . . . . ?
C4 Ho3 N21 C22 175(2) . . . . ?
Ho1 O9 C5 O10 -166(2) . . . . ?
Ho1 O9 C5 C32 8(3) . . . . ?
Ho3 O10 C5 O9 -69(5) 5_566 . . . ?
Ho3 O10 C5 C32 118(3) 5_566 . . . ?
Ho2 O11 C6 O12 -167(2) 3_455 . . . ?
Ho2 O11 C6 C42 10(4) 3_455 . . . ?
Ho3 O12 C6 O11 -2(6) . . . . ?
Ho3 O12 C6 C42 -179(3) . . . . ?
Ho3 O2 C1 O1 -86(2) 5_666 . . . ?
Ho3 O2 C1 C12 94(2) 5_666 . . . ?
Ho2 O1 C1 O2 167.8(15) . . . . ?
Ho2 O1 C1 C12 -12(2) . . . . ?
C16 N11 C12 C13 -5(3) . . . . ?
Ho2 N11 C12 C13 166.0(15) . . . . ?
C16 N11 C12 C1 177.5(17) . . . . ?
Ho2 N11 C12 C1 -11(2) . . . . ?
O2 C1 C12 N11 -165.2(17) . . . . ?
O1 C1 C12 N11 15(2) . . . . ?
O2 C1 C12 C13 18(3) . . . . ?
O1 C1 C12 C13 -162.5(19) . . . . ?
N11 C12 C13 C14 1(3) . . . . ?
C1 C12 C13 C14 177.5(18) . . . . ?
C12 C13 C14 C15 4(3) . . . . ?
C12 C13 C14 C24 -177.1(19) . . . . ?
C13 C14 C15 C16 -4(3) . . . . ?
C24 C14 C15 C16 177(2) . . . . ?
C12 N11 C16 C15 5(3) . . . . ?
Ho2 N11 C16 C15 -166.3(16) . . . . ?
C12 N11 C16 C2 -178.6(16) . . . . ?
Ho2 N11 C16 C2 10(2) . . . . ?
C14 C15 C16 N11 0(3) . . . . ?
C14 C15 C16 C2 -176.0(19) . . . . ?
Ho2 O3 C2 O4 166(2) . . . . ?
Ho2 O3 C2 C16 -14(3) . . . . ?
Ho1 O4 C2 O3 -26(5) . . . . ?
Ho1 O4 C2 C16 153(2) . . . . ?
N11 C16 C2 O3 2(3) . . . . ?
C15 C16 C2 O3 178(2) . . . . ?
N11 C16 C2 O4 -177(2) . . . . ?
C15 C16 C2 O4 -1(3) . . . . ?
Ho3 O5 C3 O6 159(4) . . . . ?
Ho3 O5 C3 C22 -18(5) . . . . ?
C26 N21 C22 C23 -4(5) . . . . ?
Ho3 N21 C22 C23 -168(2) . . . . ?
C26 N21 C22 C3 179(3) . . . . ?
Ho3 N21 C22 C3 14(4) . . . . ?
O6 C3 C22 N21 -176(4) . . . . ?
O5 C3 C22 N21 1(5) . . . . ?
O6 C3 C22 C23 7(6) . . . . ?
O5 C3 C22 C23 -177(3) . . . . ?
N21 C22 C23 C24 1(5) . . . . ?
C3 C22 C23 C24 178(3) . . . . ?
C22 C23 C24 C25 0(4) . . . . ?
C22 C23 C24 C14 176(3) . . . . ?
C13 C14 C24 C23 39(3) . . . . ?
C15 C14 C24 C23 -142(2) . . . . ?
C13 C14 C24 C25 -145(2) . . . . ?
C15 C14 C24 C25 33(4) . . . . ?
C23 C24 C25 C26 2(4) . . . . ?
C14 C24 C25 C26 -173(3) . . . . ?
C22 N21 C26 C25 6(5) . . . . ?
Ho3 N21 C26 C25 170(2) . . . . ?
C22 N21 C26 C4 -179(2) . . . . ?
Ho3 N21 C26 C4 -15(3) . . . . ?
C24 C25 C26 N21 -6(5) . . . . ?
C24 C25 C26 C4 -178(3) . . . . ?
Ho3 O7 C4 O8 130.1(15) . . . . ?
Ho3 O7 C4 C26 -49.8(15) . . . . ?
N21 C26 C4 O7 43(2) . . . . ?
C25 C26 C4 O7 -144(4) . . . . ?
N21 C26 C4 O8 -137(2) . . . . ?
C25 C26 C4 O8 36(4) . . . . ?
N21 C26 C4 Ho3 11(2) . . . . ?
C25 C26 C4 Ho3 -176(4) . . . . ?
O10 Ho3 C4 O7 45.5(16) 5_566 . . . ?
O12 Ho3 C4 O7 -86.1(16) . . . . ?
O15 Ho3 C4 O7 108(2) . . . . ?
O2 Ho3 C4 O7 127.9(16) 5_666 . . . ?
O5 Ho3 C4 O7 -158.6(15) . . . . ?
O16 Ho3 C4 O7 -23.2(19) . . . . ?
N21 Ho3 C4 O7 -147.5(17) . . . . ?
O7 Ho3 C4 O8 -111(4) . . . . ?
O10 Ho3 C4 O8 -66(3) 5_566 . . . ?
O12 Ho3 C4 O8 163(3) . . . . ?
O15 Ho3 C4 O8 -4(4) . . . . ?
O2 Ho3 C4 O8 17(3) 5_666 . . . ?
O5 Ho3 C4 O8 90(3) . . . . ?
O16 Ho3 C4 O8 -134(3) . . . . ?
N21 Ho3 C4 O8 101(3) . . . . ?
O7 Ho3 C4 C26 139.7(19) . . . . ?
O10 Ho3 C4 C26 -174.8(13) 5_566 . . . ?
O12 Ho3 C4 C26 53.6(14) . . . . ?
O15 Ho3 C4 C26 -113(2) . . . . ?
O2 Ho3 C4 C26 -92.4(13) 5_666 . . . ?
O5 Ho3 C4 C26 -18.9(14) . . . . ?
O16 Ho3 C4 C26 116.5(17) . . . . ?
N21 Ho3 C4 C26 -7.8(13) . . . . ?
O4 Ho1 N31 C32 100.2(15) . . . 2 ?
O4 Ho1 N31 C32 -79.8(15) 2 . . 2 ?
O14 Ho1 N31 C32 -38.7(15) 2 . . 2 ?
O14 Ho1 N31 C32 141.3(15) . . . 2 ?
O9 Ho1 N31 C32 3.7(14) 2 . . 2 ?
O9 Ho1 N31 C32 -176.3(14) . . . 2 ?
O13 Ho1 N31 C32 46.4(15) . . . 2 ?
O13 Ho1 N31 C32 -133.6(15) 2 . . 2 ?
O4 Ho1 N31 C32 -79.8(15) . . . . ?
O4 Ho1 N31 C32 100.2(15) 2 . . . ?
O14 Ho1 N31 C32 141.3(15) 2 . . . ?
O14 Ho1 N31 C32 -38.7(15) . . . . ?
O9 Ho1 N31 C32 -176.3(14) 2 . . . ?
O9 Ho1 N31 C32 3.7(14) . . . . ?
O13 Ho1 N31 C32 -133.6(15) . . . . ?
O13 Ho1 N31 C32 46.4(15) 2 . . . ?
C32 N31 C32 C33 2(2) 2 . . . ?
Ho1 N31 C32 C33 -178(2) . . . . ?
C32 N31 C32 C5 178(3) 2 . . . ?
Ho1 N31 C32 C5 -2(3) . . . . ?
O9 C5 C32 N31 -4(3) . . . . ?
O10 C5 C32 N31 170(2) . . . . ?
O9 C5 C32 C33 173(3) . . . . ?
O10 C5 C32 C33 -13(4) . . . . ?
N31 C32 C33 C34 -3(4) . . . . ?
C5 C32 C33 C34 -179(2) . . . . ?
C32 C33 C34 C33 1.5(19) . . . 2 ?
C32 C33 C34 C44 -178.5(19) . . . . ?
C42 N41 C42 C43 -1(2) 2 . . . ?
Ho2 N41 C42 C43 179(2) 3_455 . . . ?
C42 N41 C42 C6 177(3) 2 . . . ?
Ho2 N41 C42 C6 -3(3) 3_455 . . . ?
O11 C6 C42 N41 -4(4) . . . . ?
O12 C6 C42 N41 173(2) . . . . ?
O11 C6 C42 C43 173(3) . . . . ?
O12 C6 C42 C43 -10(5) . . . . ?
N41 C42 C43 C44 1(5) . . . . ?
C6 C42 C43 C44 -176(2) . . . . ?
C42 C43 C44 C43 -1(2) . . . 2 ?
C42 C43 C44 C34 179(2) . . . . ?
C33 C34 C44 C43 -151(2) . . . 2 ?
C33 C34 C44 C43 29(2) 2 . . 2 ?
C33 C34 C44 C43 29(2) . . . . ?
C33 C34 C44 C43 -151(2) 2 . . . ?
